data_4064803
loop_
_publ_author_name
'Hirano, Masafumi'
'Tatesawa, Shin-ya'
'Yabukami, Minoru'
'Ishihara, Yoko'
'Hara, Yusuke'
'Komine, Nobuyuki'
'Komiya, Sanshiro'

_publ_section_title
;
 Carbon--Hydrogen Bond Cleavage Reaction in Four-Coordinate
 (2,6-Dimethylbenzenethiolato)platinum(II) Complexes. Dramatic
 Acceleration by Thiolato Hydrogen Acceptor
;
_journal_issue 19
_journal_name_full Organometallics
_journal_page_first 5110
_journal_paper_doi 10.1021/om200345h
_journal_volume 30
_journal_year 2011
_chemical_formula_moiety 'C42 H42 P2 Pt S2 '
_chemical_formula_sum 'C42 H42 P2 Pt S2'
_chemical_formula_weight 867.95
_space_group_IT_number 61
_symmetry_cell_setting orthorhombic
_symmetry_Int_Tables_number 61
_symmetry_space_group_name_Hall '-P 2ac 2ab'
_symmetry_space_group_name_H-M 'P b c a'
_cell_angle_alpha 90.0000
_cell_angle_beta 90.0000
_cell_angle_gamma 90.0000
_cell_formula_units_Z 8
_cell_length_a 18.607(6)
_cell_length_b 22.826(6)
_cell_length_c 17.401(5)
_cell_measurement_reflns_used 25
_cell_measurement_temperature 200.0
_cell_measurement_theta_max 17.2
_cell_measurement_theta_min 15.1
_cell_volume 7391(4)
_computing_cell_refinement WinAFC
_computing_data_collection WinAFC
_computing_data_reduction CrystalStructure
_computing_publication_material 'CrystalStructure 3.8'
_computing_structure_refinement CRYSTALS
_computing_structure_solution SIR92
_diffrn_measured_fraction_theta_full 0.998
_diffrn_measured_fraction_theta_max 0.998
_diffrn_measurement_device_type 'Rigaku AFC7R'
_diffrn_measurement_method \w
_diffrn_radiation_type 'Mo K\a'
_diffrn_radiation_wavelength 0.71069
_diffrn_reflns_av_R_equivalents 0.033
_diffrn_reflns_limit_h_max 24
_diffrn_reflns_limit_h_min -13
_diffrn_reflns_limit_k_max 29
_diffrn_reflns_limit_k_min 0
_diffrn_reflns_limit_l_max 22
_diffrn_reflns_limit_l_min -12
_diffrn_reflns_number 12483
_diffrn_reflns_theta_full 27.51
_diffrn_reflns_theta_max 27.51
_diffrn_standards_decay_% -0.85
_diffrn_standards_interval_count 0
_diffrn_standards_number 3
_exptl_absorpt_coefficient_mu 4.011
_exptl_absorpt_correction_T_max 0.548
_exptl_absorpt_correction_T_min 0.381
_exptl_absorpt_correction_type psi-scan
_exptl_absorpt_process_details '(North, Phillips & Mathews, 1968)'
_exptl_crystal_colour 'pale yellow'
_exptl_crystal_density_diffrn 1.560
_exptl_crystal_density_method 'not measured'
_exptl_crystal_description prismatic
_exptl_crystal_F_000 3472.00
_exptl_crystal_size_max 0.44
_exptl_crystal_size_mid 0.15
_exptl_crystal_size_min 0.15
_refine_diff_density_max 2.29
_refine_diff_density_min -2.98
_refine_ls_extinction_method none
_refine_ls_goodness_of_fit_ref 0.530
_refine_ls_hydrogen_treatment refall
_refine_ls_number_parameters 466
_refine_ls_number_reflns 12483
_refine_ls_R_factor_gt 0.0284
_refine_ls_shift/su_max 0.0000
_refine_ls_structure_factor_coef Fsqd
_refine_ls_weighting_details 'w = 1/[0.0010Fo^2^ + 3.0000\s(Fo^2^) + 0.5000]/(4Fo^2^)'
_refine_ls_weighting_scheme calc
_refine_ls_wR_factor_ref 0.0795
_reflns_number_gt 8848
_reflns_number_total 8483
_reflns_threshold_expression F^2^>2.0\s(F^2^)
_cod_data_source_file om200345h_si_003.cif
_cod_data_source_block '_Compound-4d'
_cod_original_cell_volume 7390(4)
_cod_original_formula_sum 'C42 H42 P2 Pt S2 '
_cod_database_code 4064803

loop_
_symmetry_equiv_pos_site_id
_symmetry_equiv_pos_as_xyz
1 +X,+Y,+Z
2 1/2-X,1/2+Y,+Z
3 +X,1/2-Y,1/2+Z
4 1/2-X,-Y,1/2+Z
5 -X,-Y,-Z
6 1/2+X,1/2-Y,-Z
7 -X,1/2+Y,1/2-Z
8 1/2+X,+Y,1/2-Z

loop_
_atom_site_label
_atom_site_type_symbol
_atom_site_fract_x
_atom_site_fract_y
_atom_site_fract_z
_atom_site_U_iso_or_equiv
_atom_site_adp_type
_atom_site_occupancy
_atom_site_symmetry_multiplicity
_atom_site_calc_flag
_atom_site_refinement_flags
Pt(1) Pt 0.028720(10) 0.129870(10) 0.314800(10) 0.02562(4) Uani 1.00 1 d .
S(1) S -0.01739(6) 0.18589(5) 0.41778(6) 0.0399(3) Uani 1.00 1 d .
S(2) S -0.08942(5) 0.10278(5) 0.27974(6) 0.0362(3) Uani 1.00 1 d .
P(1) P 0.13771(6) 0.15018(5) 0.36396(6) 0.0296(2) Uani 1.00 1 d .
P(2) P 0.08943(6) 0.08468(5) 0.21899(6) 0.0298(2) Uani 1.00 1 d .
C(1) C -0.1049(2) 0.16217(18) 0.4411(2) 0.0320(11) Uani 1.00 1 d .
C(2) C -0.1653(2) 0.19452(19) 0.4193(2) 0.0338(12) Uani 1.00 1 d .
C(3) C -0.2327(2) 0.1753(2) 0.4405(2) 0.0443(14) Uani 1.00 1 d .
C(4) C -0.2426(2) 0.1248(2) 0.4824(2) 0.0514(16) Uani 1.00 1 d .
C(5) C -0.1835(2) 0.0935(2) 0.5042(2) 0.0512(16) Uani 1.00 1 d .
C(6) C -0.1142(2) 0.1102(2) 0.4844(2) 0.0376(13) Uani 1.00 1 d .
C(7) C -0.1579(2) 0.2490(2) 0.3720(2) 0.0602(17) Uani 1.00 1 d .
C(8) C -0.0512(2) 0.0738(2) 0.5076(2) 0.0600(17) Uani 1.00 1 d .
C(9) C -0.10375(19) 0.09893(18) 0.1795(2) 0.0295(11) Uani 1.00 1 d .
C(10) C -0.1304(2) 0.0469(2) 0.1463(2) 0.0367(13) Uani 1.00 1 d .
C(11) C -0.1510(2) 0.0463(2) 0.0693(2) 0.0533(16) Uani 1.00 1 d .
C(12) C -0.1458(2) 0.0962(2) 0.0255(2) 0.0589(17) Uani 1.00 1 d .
C(13) C -0.1198(2) 0.1474(2) 0.0571(2) 0.0480(15) Uani 1.00 1 d .
C(14) C -0.0996(2) 0.1495(2) 0.1340(2) 0.0353(12) Uani 1.00 1 d .
C(15) C -0.1401(2) -0.0076(2) 0.1921(3) 0.0642(18) Uani 1.00 1 d .
C(16) C -0.0776(2) 0.20770(18) 0.1676(2) 0.0497(15) Uani 1.00 1 d .
C(17) C 0.1509(2) 0.13322(18) 0.4648(2) 0.0292(11) Uani 1.00 1 d .
C(18) C 0.1641(2) 0.17504(19) 0.5203(2) 0.0408(13) Uani 1.00 1 d .
C(19) C 0.1705(2) 0.1587(2) 0.5965(2) 0.0505(15) Uani 1.00 1 d .
C(20) C 0.1644(2) 0.1008(2) 0.6175(2) 0.0488(15) Uani 1.00 1 d .
C(21) C 0.1521(2) 0.0590(2) 0.5637(2) 0.0502(15) Uani 1.00 1 d .
C(22) C 0.1449(2) 0.0747(2) 0.4870(2) 0.0443(14) Uani 1.00 1 d .
C(23) C 0.1669(2) 0.22476(17) 0.3490(2) 0.0299(11) Uani 1.00 1 d .
C(24) C 0.2369(2) 0.24198(19) 0.3670(2) 0.0383(13) Uani 1.00 1 d .
C(25) C 0.2601(2) 0.2985(2) 0.3522(2) 0.0462(14) Uani 1.00 1 d .
C(26) C 0.2144(2) 0.3376(2) 0.3186(2) 0.0459(14) Uani 1.00 1 d .
C(27) C 0.1455(2) 0.3217(2) 0.3008(2) 0.0429(14) Uani 1.00 1 d .
C(28) C 0.1218(2) 0.26527(18) 0.3156(2) 0.0335(11) Uani 1.00 1 d .
C(29) C 0.2042(2) 0.10604(18) 0.3138(2) 0.0363(12) Uani 1.00 1 d .
C(30) C 0.1844(2) 0.10502(19) 0.2289(2) 0.0383(12) Uani 1.00 1 d .
C(31) C 0.0904(2) 0.00501(17) 0.2261(2) 0.0336(12) Uani 1.00 1 d .
C(32) C 0.0419(2) -0.02254(19) 0.2739(2) 0.0431(14) Uani 1.00 1 d .
C(33) C 0.0416(2) -0.0831(2) 0.2813(2) 0.0571(16) Uani 1.00 1 d .
C(34) C 0.0909(3) -0.1164(2) 0.2417(2) 0.0587(17) Uani 1.00 1 d .
C(35) C 0.1396(2) -0.0896(2) 0.1945(2) 0.0545(16) Uani 1.00 1 d .
C(36) C 0.1400(2) -0.0298(2) 0.1862(2) 0.0437(13) Uani 1.00 1 d .
C(37) C 0.0717(2) 0.10326(18) 0.1195(2) 0.0300(11) Uani 1.00 1 d .
C(38) C 0.0550(2) 0.06277(19) 0.0632(2) 0.0396(13) Uani 1.00 1 d .
C(39) C 0.0422(2) 0.0811(2) -0.0119(2) 0.0494(15) Uani 1.00 1 d .
C(40) C 0.0443(2) 0.1389(2) -0.0305(2) 0.0556(17) Uani 1.00 1 d .
C(41) C 0.0610(2) 0.1799(2) 0.0242(3) 0.0537(16) Uani 1.00 1 d .
C(42) C 0.0751(2) 0.16249(19) 0.0991(2) 0.0385(13) Uani 1.00 1 d .
H(1) H -0.2736 0.1974 0.4254 0.053 Uiso 1.00 1 c R
H(2) H -0.2895 0.1121 0.4963 0.062 Uiso 1.00 1 c R
H(3) H -0.1896 0.0589 0.5339 0.061 Uiso 1.00 1 c R
H(4) H -0.1526 0.2819 0.4051 0.072 Uiso 1.00 1 c R
H(5) H -0.1994 0.2541 0.3409 0.072 Uiso 1.00 1 c R
H(6) H -0.1167 0.2457 0.3401 0.072 Uiso 1.00 1 c R
H(7) H -0.0415 0.0456 0.4688 0.072 Uiso 1.00 1 c R
H(8) H -0.0609 0.0544 0.5548 0.072 Uiso 1.00 1 c R
H(9) H -0.0108 0.0988 0.5136 0.072 Uiso 1.00 1 c R
H(10) H -0.1679 0.0109 0.0470 0.064 Uiso 1.00 1 c R
H(11) H -0.1612 0.0954 -0.0266 0.071 Uiso 1.00 1 c R
H(12) H -0.1153 0.1815 0.0260 0.058 Uiso 1.00 1 c R
H(13) H -0.0974 -0.0303 0.1907 0.077 Uiso 1.00 1 c R
H(14) H -0.1789 -0.0300 0.1722 0.077 Uiso 1.00 1 c R
H(15) H -0.1503 0.0033 0.2436 0.077 Uiso 1.00 1 c R
H(16) H -0.1193 0.2276 0.1851 0.060 Uiso 1.00 1 c R
H(17) H -0.0541 0.2308 0.1297 0.060 Uiso 1.00 1 c R
H(18) H -0.0459 0.2013 0.2095 0.060 Uiso 1.00 1 c R
H(19) H 0.1698 0.2148 0.5054 0.049 Uiso 1.00 1 c R
H(20) H 0.1782 0.1875 0.6349 0.061 Uiso 1.00 1 c R
H(21) H 0.1690 0.0900 0.6700 0.059 Uiso 1.00 1 c R
H(22) H 0.1485 0.0190 0.5785 0.060 Uiso 1.00 1 c R
H(23) H 0.1367 0.0457 0.4488 0.053 Uiso 1.00 1 c R
H(24) H 0.2686 0.2147 0.3905 0.046 Uiso 1.00 1 c R
H(25) H 0.3076 0.3101 0.3647 0.055 Uiso 1.00 1 c R
H(26) H 0.2306 0.3762 0.3076 0.055 Uiso 1.00 1 c R
H(27) H 0.1141 0.3497 0.2784 0.051 Uiso 1.00 1 c R
H(28) H 0.0741 0.2541 0.3025 0.040 Uiso 1.00 1 c R
H(29) H 0.2508 0.1223 0.3211 0.043 Uiso 1.00 1 c R
H(30) H 0.2033 0.0672 0.3332 0.044 Uiso 1.00 1 c R
H(31) H 0.2135 0.0775 0.2023 0.046 Uiso 1.00 1 c R
H(32) H 0.1918 0.1429 0.2078 0.046 Uiso 1.00 1 c R
H(33) H 0.0085 0.0004 0.3022 0.052 Uiso 1.00 1 c R
H(34) H 0.0070 -0.1017 0.3132 0.068 Uiso 1.00 1 c R
H(35) H 0.0908 -0.1578 0.2473 0.070 Uiso 1.00 1 c R
H(36) H 0.1734 -0.1129 0.1674 0.065 Uiso 1.00 1 c R
H(37) H 0.1741 -0.0115 0.1534 0.052 Uiso 1.00 1 c R
H(38) H 0.0528 0.0224 0.0761 0.047 Uiso 1.00 1 c R
H(39) H 0.0316 0.0529 -0.0504 0.059 Uiso 1.00 1 c R
H(40) H 0.0342 0.1509 -0.0817 0.067 Uiso 1.00 1 c R
H(41) H 0.0629 0.2202 0.0105 0.064 Uiso 1.00 1 c R
H(42) H 0.0877 0.1908 0.1367 0.046 Uiso 1.00 1 c R

loop_
_atom_site_aniso_label
_atom_site_aniso_U_11
_atom_site_aniso_U_22
_atom_site_aniso_U_33
_atom_site_aniso_U_12
_atom_site_aniso_U_13
_atom_site_aniso_U_23
Pt(1) 0.02360(9) 0.02525(9) 0.02802(9) 0.00208(7) -0.00162(7) -0.00291(7)
S(1) 0.0326(6) 0.0422(6) 0.0449(6) -0.0024(5) 0.0035(5) -0.0183(5)
S(2) 0.0263(5) 0.0488(7) 0.0333(5) -0.0023(5) -0.0029(4) -0.0043(5)
P(1) 0.0267(5) 0.0291(6) 0.0330(6) 0.0014(5) -0.0040(4) -0.0016(5)
P(2) 0.0287(5) 0.0309(6) 0.0297(5) 0.0032(5) -0.0000(5) -0.0025(5)
C(1) 0.031(2) 0.035(2) 0.030(2) -0.0015(19) 0.0001(19) -0.012(2)
C(2) 0.030(2) 0.036(2) 0.035(2) 0.004(2) 0.0007(19) -0.007(2)
C(3) 0.027(2) 0.053(3) 0.054(2) 0.007(2) 0.002(2) -0.016(2)
C(4) 0.036(2) 0.056(3) 0.063(3) -0.011(2) 0.015(2) -0.016(2)
C(5) 0.059(3) 0.040(3) 0.055(3) -0.002(2) 0.015(2) -0.004(2)
C(6) 0.039(2) 0.035(2) 0.039(2) 0.004(2) 0.004(2) -0.007(2)
C(7) 0.068(3) 0.055(3) 0.058(3) 0.015(2) -0.005(2) 0.002(2)
C(8) 0.069(3) 0.050(3) 0.061(3) 0.013(2) -0.004(2) 0.006(2)
C(9) 0.0198(19) 0.037(2) 0.032(2) 0.0062(18) -0.0013(17) -0.006(2)
C(10) 0.024(2) 0.035(2) 0.050(2) 0.0006(19) 0.001(2) -0.014(2)
C(11) 0.039(2) 0.068(3) 0.052(3) 0.002(2) -0.006(2) -0.033(2)
C(12) 0.046(3) 0.096(4) 0.035(2) 0.015(3) -0.006(2) -0.018(3)
C(13) 0.041(2) 0.063(3) 0.039(2) 0.014(2) 0.003(2) 0.006(2)
C(14) 0.025(2) 0.044(2) 0.037(2) 0.008(2) -0.0005(19) -0.005(2)
C(15) 0.056(3) 0.039(3) 0.098(4) -0.005(2) 0.002(3) -0.018(3)
C(16) 0.053(3) 0.037(2) 0.060(3) 0.012(2) 0.001(2) 0.004(2)
C(17) 0.024(2) 0.027(2) 0.036(2) 0.0041(18) -0.0047(17) -0.0023(19)
C(18) 0.052(2) 0.032(2) 0.039(2) -0.005(2) -0.002(2) -0.003(2)
C(19) 0.068(3) 0.047(3) 0.036(2) -0.012(2) -0.005(2) -0.007(2)
C(20) 0.059(3) 0.054(3) 0.033(2) -0.005(2) -0.007(2) 0.004(2)
C(21) 0.062(3) 0.036(2) 0.053(3) 0.004(2) -0.005(2) 0.008(2)
C(22) 0.058(3) 0.032(2) 0.043(2) -0.001(2) -0.011(2) 0.002(2)
C(23) 0.032(2) 0.028(2) 0.030(2) 0.0006(19) -0.0012(18) -0.0054(18)
C(24) 0.033(2) 0.036(2) 0.046(2) -0.003(2) 0.001(2) -0.001(2)
C(25) 0.035(2) 0.038(2) 0.066(3) -0.014(2) 0.007(2) -0.007(2)
C(26) 0.052(3) 0.029(2) 0.056(3) -0.003(2) 0.017(2) 0.002(2)
C(27) 0.049(2) 0.037(2) 0.043(2) 0.008(2) 0.005(2) 0.008(2)
C(28) 0.033(2) 0.032(2) 0.036(2) 0.0005(19) 0.001(2) 0.002(2)
C(29) 0.030(2) 0.035(2) 0.044(2) 0.002(2) -0.005(2) 0.000(2)
C(30) 0.031(2) 0.045(2) 0.039(2) 0.009(2) 0.000(2) -0.004(2)
C(31) 0.041(2) 0.029(2) 0.030(2) 0.008(2) -0.002(2) -0.0008(18)
C(32) 0.053(3) 0.030(2) 0.046(2) 0.006(2) 0.007(2) -0.003(2)
C(33) 0.073(3) 0.037(2) 0.062(3) -0.000(2) 0.011(2) 0.008(2)
C(34) 0.083(4) 0.035(3) 0.057(3) 0.016(2) -0.002(3) 0.003(2)
C(35) 0.073(3) 0.041(3) 0.049(3) 0.024(2) 0.006(2) -0.008(2)
C(36) 0.053(3) 0.039(2) 0.039(2) 0.012(2) 0.006(2) -0.004(2)
C(37) 0.029(2) 0.033(2) 0.027(2) 0.0044(19) 0.0042(17) -0.0005(19)
C(38) 0.040(2) 0.037(2) 0.042(2) -0.001(2) -0.001(2) -0.002(2)
C(39) 0.046(3) 0.069(3) 0.033(2) -0.007(2) -0.002(2) -0.006(2)
C(40) 0.048(3) 0.083(4) 0.036(2) -0.007(3) 0.001(2) 0.018(2)
C(41) 0.047(3) 0.055(3) 0.059(3) -0.007(2) 0.000(2) 0.025(2)
C(42) 0.029(2) 0.040(2) 0.047(2) -0.003(2) -0.005(2) 0.003(2)

loop_
_atom_type_symbol
_atom_type_description
_atom_type_scat_dispersion_real
_atom_type_scat_dispersion_imag
_atom_type_scat_source
C C 0.003 0.002
;
International Tables for Crystallography
(1992, Vol. C, Tables 4.2.6.8 and 6.1.1.4)
;
H H 0.000 0.000
;
International Tables for Crystallography
(1992, Vol. C, Table 6.1.1.4)
;
P P 0.102 0.094
;
International Tables for Crystallography
(1992, Vol. C, Tables 4.2.6.8 and 6.1.1.4)
;
S S 0.125 0.123
;
International Tables for Crystallography
(1992, Vol. C, Tables 4.2.6.8 and 6.1.1.4)
;
Pt Pt -1.703 8.390
;
International Tables for Crystallography
(1992, Vol. C, Tables 4.2.6.8 and 6.1.1.4)
;

loop_
_geom_angle_atom_site_label_1
_geom_angle_atom_site_label_2
_geom_angle_atom_site_label_3
_geom_angle
_geom_angle_publ_flag
S(1) Pt(1) S(2) 89.98(3) yes
S(1) Pt(1) P(1) 85.84(3) yes
S(1) Pt(1) P(2) 170.70(4) yes
S(2) Pt(1) P(1) 172.13(3) yes
S(2) Pt(1) P(2) 98.91(3) yes
P(1) Pt(1) P(2) 85.64(3) yes
Pt(1) S(1) C(1) 110.09(13) yes
Pt(1) S(2) C(9) 114.09(12) yes
Pt(1) P(1) C(17) 116.48(13) yes
Pt(1) P(1) C(23) 114.25(13) yes
Pt(1) P(1) C(29) 108.48(13) yes
C(17) P(1) C(23) 107.46(18) yes
C(17) P(1) C(29) 104.72(18) yes
C(23) P(1) C(29) 104.37(18) yes
Pt(1) P(2) C(30) 107.25(13) yes
Pt(1) P(2) C(31) 114.20(13) yes
Pt(1) P(2) C(37) 120.41(13) yes
C(30) P(2) C(31) 103.70(19) yes
C(30) P(2) C(37) 101.85(18) yes
C(31) P(2) C(37) 107.43(18) yes
S(1) C(1) C(2) 121.2(3) yes
S(1) C(1) C(6) 119.5(3) yes
C(2) C(1) C(6) 119.2(3) yes
C(1) C(2) C(3) 119.4(3) yes
C(1) C(2) C(7) 120.9(3) yes
C(3) C(2) C(7) 119.6(3) yes
C(2) C(3) C(4) 122.0(4) yes
C(3) C(4) C(5) 118.5(4) yes
C(4) C(5) C(6) 122.4(4) yes
C(1) C(6) C(5) 118.5(4) yes
C(1) C(6) C(8) 120.9(3) yes
C(5) C(6) C(8) 120.6(4) yes
S(2) C(9) C(10) 119.9(3) yes
S(2) C(9) C(14) 120.5(3) yes
C(10) C(9) C(14) 118.8(3) yes
C(9) C(10) C(11) 119.9(4) yes
C(9) C(10) C(15) 121.9(3) yes
C(11) C(10) C(15) 118.2(4) yes
C(10) C(11) C(12) 120.4(4) yes
C(11) C(12) C(13) 120.4(4) yes
C(12) C(13) C(14) 120.5(4) yes
C(9) C(14) C(13) 120.0(4) yes
C(9) C(14) C(16) 121.4(3) yes
C(13) C(14) C(16) 118.5(4) yes
P(1) C(17) C(18) 123.6(3) yes
P(1) C(17) C(22) 117.5(3) yes
C(18) C(17) C(22) 118.9(3) yes
C(17) C(18) C(19) 119.9(4) yes
C(18) C(19) C(20) 120.5(4) yes
C(19) C(20) C(21) 120.4(4) yes
C(20) C(21) C(22) 119.8(4) yes
C(17) C(22) C(21) 120.5(4) yes
P(1) C(23) C(24) 120.9(3) yes
P(1) C(23) C(28) 120.7(3) yes
C(24) C(23) C(28) 118.3(3) yes
C(23) C(24) C(25) 120.7(3) yes
C(24) C(25) C(26) 119.8(4) yes
C(25) C(26) C(27) 120.4(4) yes
C(26) C(27) C(28) 120.2(4) yes
C(23) C(28) C(27) 120.5(3) yes
P(1) C(29) C(30) 108.0(2) yes
P(2) C(30) C(29) 109.1(2) yes
P(2) C(31) C(32) 119.3(3) yes
P(2) C(31) C(36) 122.6(3) yes
C(32) C(31) C(36) 118.1(3) yes
C(31) C(32) C(33) 120.8(4) yes
C(32) C(33) C(34) 120.1(4) yes
C(33) C(34) C(35) 119.7(4) yes
C(34) C(35) C(36) 120.7(4) yes
C(31) C(36) C(35) 120.5(4) yes
P(2) C(37) C(38) 124.1(3) yes
P(2) C(37) C(42) 117.4(3) yes
C(38) C(37) C(42) 118.4(3) yes
C(37) C(38) C(39) 120.2(4) yes
C(38) C(39) C(40) 120.7(4) yes
C(39) C(40) C(41) 120.3(4) yes
C(40) C(41) C(42) 119.9(4) yes
C(37) C(42) C(41) 120.5(4) yes
C(2) C(3) H(1) 119.0 no
C(4) C(3) H(1) 119.0 no
C(3) C(4) H(2) 120.8 no
C(5) C(4) H(2) 120.7 no
C(4) C(5) H(3) 119.3 no
C(6) C(5) H(3) 118.3 no
C(2) C(7) H(4) 109.4 no
C(2) C(7) H(5) 109.8 no
C(2) C(7) H(6) 109.2 no
H(4) C(7) H(5) 109.5 no
H(4) C(7) H(6) 109.5 no
H(5) C(7) H(6) 109.5 no
C(6) C(8) H(7) 109.6 no
C(6) C(8) H(8) 110.1 no
C(6) C(8) H(9) 108.7 no
H(7) C(8) H(8) 109.5 no
H(7) C(8) H(9) 109.5 no
H(8) C(8) H(9) 109.5 no
C(10) C(11) H(10) 119.5 no
C(12) C(11) H(10) 120.0 no
C(11) C(12) H(11) 119.6 no
C(13) C(12) H(11) 120.0 no
C(12) C(13) H(12) 119.8 no
C(14) C(13) H(12) 119.7 no
C(10) C(15) H(13) 110.0 no
C(10) C(15) H(14) 110.3 no
C(10) C(15) H(15) 108.1 no
H(13) C(15) H(14) 109.5 no
H(13) C(15) H(15) 109.5 no
H(14) C(15) H(15) 109.5 no
C(14) C(16) H(16) 108.9 no
C(14) C(16) H(17) 110.2 no
C(14) C(16) H(18) 109.3 no
H(16) C(16) H(17) 109.5 no
H(16) C(16) H(18) 109.5 no
H(17) C(16) H(18) 109.5 no
C(17) C(18) H(19) 119.3 no
C(19) C(18) H(19) 120.7 no
C(18) C(19) H(20) 120.1 no
C(20) C(19) H(20) 119.4 no
C(19) C(20) H(21) 120.0 no
C(21) C(20) H(21) 119.6 no
C(20) C(21) H(22) 120.0 no
C(22) C(21) H(22) 120.2 no
C(17) C(22) H(23) 119.1 no
C(21) C(22) H(23) 120.4 no
C(23) C(24) H(24) 119.3 no
C(25) C(24) H(24) 120.0 no
C(24) C(25) H(25) 120.5 no
C(26) C(25) H(25) 119.7 no
C(25) C(26) H(26) 119.7 no
C(27) C(26) H(26) 119.8 no
C(26) C(27) H(27) 119.4 no
C(28) C(27) H(27) 120.4 no
C(23) C(28) H(28) 119.3 no
C(27) C(28) H(28) 120.2 no
P(1) C(29) H(29) 109.8 no
P(1) C(29) H(30) 109.5 no
C(30) C(29) H(29) 110.9 no
C(30) C(29) H(30) 109.1 no
H(29) C(29) H(30) 109.5 no
P(2) C(30) H(31) 109.7 no
P(2) C(30) H(32) 109.6 no
C(29) C(30) H(31) 110.0 no
C(29) C(30) H(32) 108.9 no
H(31) C(30) H(32) 109.5 no
C(31) C(32) H(33) 119.3 no
C(33) C(32) H(33) 119.9 no
C(32) C(33) H(34) 120.0 no
C(34) C(33) H(34) 119.9 no
C(33) C(34) H(35) 119.9 no
C(35) C(34) H(35) 120.4 no
C(34) C(35) H(36) 119.2 no
C(36) C(35) H(36) 120.1 no
C(31) C(36) H(37) 119.2 no
C(35) C(36) H(37) 120.2 no
C(37) C(38) H(38) 119.5 no
C(39) C(38) H(38) 120.4 no
C(38) C(39) H(39) 119.6 no
C(40) C(39) H(39) 119.7 no
C(39) C(40) H(40) 119.7 no
C(41) C(40) H(40) 120.0 no
C(40) C(41) H(41) 119.6 no
C(42) C(41) H(41) 120.4 no
C(37) C(42) H(42) 119.6 no
C(41) C(42) H(42) 119.9 no

loop_
_geom_bond_atom_site_label_1
_geom_bond_atom_site_label_2
_geom_bond_distance
_geom_bond_publ_flag
Pt(1) S(1) 2.3627(11) yes
Pt(1) S(2) 2.3636(9) yes
Pt(1) P(1) 2.2493(11) yes
Pt(1) P(2) 2.2626(11) yes
S(1) C(1) 1.762(4) yes
S(2) C(9) 1.768(3) yes
P(1) C(17) 1.814(3) yes
P(1) C(23) 1.806(4) yes
P(1) C(29) 1.819(4) yes
P(2) C(30) 1.835(3) yes
P(2) C(31) 1.823(4) yes
P(2) C(37) 1.812(3) yes
C(1) C(2) 1.397(5) yes
C(1) C(6) 1.417(6) yes
C(2) C(3) 1.380(5) yes
C(2) C(7) 1.498(6) yes
C(3) C(4) 1.377(6) yes
C(4) C(5) 1.366(7) yes
C(5) C(6) 1.387(6) yes
C(6) C(8) 1.491(6) yes
C(9) C(10) 1.410(6) yes
C(9) C(14) 1.403(6) yes
C(10) C(11) 1.393(6) yes
C(10) C(15) 1.488(6) yes
C(11) C(12) 1.374(8) yes
C(12) C(13) 1.380(7) yes
C(13) C(14) 1.390(6) yes
C(14) C(16) 1.507(6) yes
C(17) C(18) 1.380(5) yes
C(17) C(22) 1.395(6) yes
C(18) C(19) 1.382(6) yes
C(19) C(20) 1.374(7) yes
C(20) C(21) 1.358(6) yes
C(21) C(22) 1.388(6) yes
C(23) C(24) 1.396(5) yes
C(23) C(28) 1.378(5) yes
C(24) C(25) 1.384(6) yes
C(25) C(26) 1.364(6) yes
C(26) C(27) 1.368(6) yes
C(27) C(28) 1.386(6) yes
C(29) C(30) 1.524(5) yes
C(31) C(32) 1.379(5) yes
C(31) C(36) 1.402(6) yes
C(32) C(33) 1.389(6) yes
C(33) C(34) 1.375(7) yes
C(34) C(35) 1.369(7) yes
C(35) C(36) 1.373(6) yes
C(37) C(38) 1.382(5) yes
C(37) C(42) 1.399(5) yes
C(38) C(39) 1.393(6) yes
C(39) C(40) 1.360(8) yes
C(40) C(41) 1.370(7) yes
C(41) C(42) 1.387(6) yes
C(3) H(1) 0.950 no
C(4) H(2) 0.950 no
C(5) H(3) 0.950 no
C(7) H(4) 0.950 no
C(7) H(5) 0.950 no
C(7) H(6) 0.950 no
C(8) H(7) 0.950 no
C(8) H(8) 0.950 no
C(8) H(9) 0.950 no
C(11) H(10) 0.950 no
C(12) H(11) 0.950 no
C(13) H(12) 0.950 no
C(15) H(13) 0.950 no
C(15) H(14) 0.950 no
C(15) H(15) 0.950 no
C(16) H(16) 0.950 no
C(16) H(17) 0.950 no
C(16) H(18) 0.950 no
C(18) H(19) 0.950 no
C(19) H(20) 0.950 no
C(20) H(21) 0.950 no
C(21) H(22) 0.950 no
C(22) H(23) 0.950 no
C(24) H(24) 0.950 no
C(25) H(25) 0.950 no
C(26) H(26) 0.950 no
C(27) H(27) 0.950 no
C(28) H(28) 0.950 no
C(29) H(29) 0.950 no
C(29) H(30) 0.950 no
C(30) H(31) 0.950 no
C(30) H(32) 0.950 no
C(32) H(33) 0.950 no
C(33) H(34) 0.950 no
C(34) H(35) 0.950 no
C(35) H(36) 0.950 no
C(36) H(37) 0.950 no
C(38) H(38) 0.950 no
C(39) H(39) 0.950 no
C(40) H(40) 0.950 no
C(41) H(41) 0.950 no
C(42) H(42) 0.950 no

loop_
_geom_contact_atom_site_label_1
_geom_contact_atom_site_label_2
_geom_contact_distance
_geom_contact_site_symmetry_2
Pt(1) C(1) 3.398(3) .
Pt(1) C(9) 3.482(3) .
Pt(1) C(17) 3.462(3) .
Pt(1) C(23) 3.414(3) .
Pt(1) C(28) 3.542(4) .
Pt(1) C(29) 3.311(3) .
Pt(1) C(30) 3.309(3) .
Pt(1) C(31) 3.439(3) .
Pt(1) C(32) 3.559(4) .
Pt(1) C(37) 3.543(3) .
S(1) S(2) 3.3414(15) .
S(1) P(1) 3.1417(15) .
S(1) C(2) 2.759(4) .
S(1) C(6) 2.752(4) .
S(1) C(7) 3.090(5) .
S(1) C(8) 3.063(4) .
S(1) C(17) 3.452(3) .
S(2) S(1) 3.3414(15) .
S(2) P(2) 3.5161(14) .
S(2) C(1) 3.131(4) .
S(2) C(2) 3.504(4) .
S(2) C(6) 3.594(4) .
S(2) C(10) 2.757(4) .
S(2) C(14) 2.759(4) .
S(2) C(15) 3.093(4) .
S(2) C(16) 3.097(4) .
P(1) S(1) 3.1417(15) .
P(1) P(2) 3.0669(15) .
P(1) C(18) 2.822(4) .
P(1) C(22) 2.751(4) .
P(1) C(24) 2.793(4) .
P(1) C(28) 2.775(4) .
P(1) C(30) 2.710(4) .
P(2) S(2) 3.5161(14) .
P(2) P(1) 3.0669(15) .
P(2) C(29) 2.743(3) .
P(2) C(32) 2.772(4) .
P(2) C(36) 2.835(4) .
P(2) C(38) 2.830(4) .
P(2) C(42) 2.753(4) .
C(1) Pt(1) 3.398(3) .
C(1) S(2) 3.131(4) .
C(1) C(3) 2.398(5) .
C(1) C(4) 2.796(6) .
C(1) C(5) 2.409(6) .
C(1) C(7) 2.520(6) .
C(1) C(8) 2.530(6) .
C(2) S(1) 2.759(4) .
C(2) S(2) 3.504(4) .
C(2) C(4) 2.411(6) .
C(2) C(5) 2.760(6) .
C(2) C(6) 2.427(6) .
C(3) C(1) 2.398(5) .
C(3) C(5) 2.357(6) .
C(3) C(6) 2.767(6) .
C(3) C(7) 2.489(6) .
C(4) C(1) 2.796(6) .
C(4) C(2) 2.411(6) .
C(4) C(6) 2.413(6) .
C(4) C(25) 3.369(6) 6_456
C(5) C(1) 2.409(6) .
C(5) C(2) 2.760(6) .
C(5) C(3) 2.357(6) .
C(5) C(8) 2.501(7) .
C(6) S(1) 2.752(4) .
C(6) S(2) 3.594(4) .
C(6) C(2) 2.427(6) .
C(6) C(3) 2.767(6) .
C(6) C(4) 2.413(6) .
C(7) S(1) 3.090(5) .
C(7) C(1) 2.520(6) .
C(7) C(3) 2.489(6) .
C(8) S(1) 3.063(4) .
C(8) C(1) 2.530(6) .
C(8) C(5) 2.501(7) .
C(9) Pt(1) 3.482(3) .
C(9) C(11) 2.427(6) .
C(9) C(12) 2.792(6) .
C(9) C(13) 2.418(6) .
C(9) C(15) 2.533(6) .
C(9) C(16) 2.538(5) .
C(9) C(29) 3.578(5) 8_455
C(9) C(37) 3.429(5) .
C(10) S(2) 2.757(4) .
C(10) C(12) 2.402(6) .
C(10) C(13) 2.777(6) .
C(10) C(14) 2.422(6) .
C(10) C(29) 3.431(5) 8_455
C(11) C(9) 2.427(6) .
C(11) C(13) 2.390(7) .
C(11) C(14) 2.781(7) .
C(11) C(15) 2.473(7) .
C(12) C(9) 2.792(6) .
C(12) C(10) 2.402(6) .
C(12) C(14) 2.406(6) .
C(12) C(39) 3.576(6) .
C(13) C(9) 2.418(6) .
C(13) C(10) 2.777(6) .
C(13) C(11) 2.390(7) .
C(13) C(16) 2.491(6) .
C(13) C(39) 3.580(6) .
C(13) C(40) 3.418(6) .
C(13) C(41) 3.492(6) .
C(14) S(2) 2.759(4) .
C(14) C(10) 2.422(6) .
C(14) C(11) 2.781(7) .
C(14) C(12) 2.406(6) .
C(14) C(37) 3.367(5) .
C(14) C(42) 3.321(5) .
C(15) S(2) 3.093(4) .
C(15) C(9) 2.533(6) .
C(15) C(11) 2.473(7) .
C(16) S(2) 3.097(4) .
C(16) C(9) 2.538(5) .
C(16) C(13) 2.491(6) .
C(16) C(24) 3.589(6) 8_455
C(16) C(42) 3.250(5) .
C(17) Pt(1) 3.462(3) .
C(17) S(1) 3.452(3) .
C(17) C(19) 2.391(5) .
C(17) C(20) 2.769(5) .
C(17) C(21) 2.415(6) .
C(17) C(23) 2.918(5) .
C(17) C(24) 3.409(5) .
C(17) C(29) 2.877(5) .
C(18) P(1) 2.822(4) .
C(18) C(20) 2.393(6) .
C(18) C(21) 2.764(6) .
C(18) C(22) 2.389(6) .
C(18) C(23) 3.190(5) .
C(18) C(24) 3.360(5) .
C(19) C(17) 2.391(5) .
C(19) C(21) 2.371(6) .
C(19) C(22) 2.743(6) .
C(20) C(17) 2.769(5) .
C(20) C(18) 2.393(6) .
C(20) C(22) 2.375(6) .
C(21) C(17) 2.415(6) .
C(21) C(18) 2.764(6) .
C(21) C(19) 2.371(6) .
C(22) P(1) 2.751(4) .
C(22) C(18) 2.389(6) .
C(22) C(19) 2.743(6) .
C(22) C(20) 2.375(6) .
C(22) C(29) 3.289(5) .
C(23) Pt(1) 3.414(3) .
C(23) C(17) 2.918(5) .
C(23) C(18) 3.190(5) .
C(23) C(25) 2.417(5) .
C(23) C(26) 2.775(6) .
C(23) C(27) 2.400(5) .
C(23) C(29) 2.864(5) .
C(23) C(30) 3.456(5) .
C(24) P(1) 2.793(4) .
C(24) C(16) 3.589(6) 8_555
C(24) C(17) 3.409(5) .
C(24) C(18) 3.360(5) .
C(24) C(26) 2.377(6) .
C(24) C(27) 2.745(6) .
C(24) C(28) 2.382(5) .
C(24) C(29) 3.295(5) .
C(25) C(4) 3.369(6) 6_556
C(25) C(23) 2.417(5) .
C(25) C(27) 2.371(6) .
C(25) C(28) 2.758(6) .
C(26) C(23) 2.775(6) .
C(26) C(24) 2.377(6) .
C(26) C(28) 2.388(6) .
C(27) C(23) 2.400(5) .
C(27) C(24) 2.745(6) .
C(27) C(25) 2.371(6) .
C(28) Pt(1) 3.542(4) .
C(28) P(1) 2.775(4) .
C(28) C(24) 2.382(5) .
C(28) C(25) 2.758(6) .
C(28) C(26) 2.388(6) .
C(29) Pt(1) 3.311(3) .
C(29) P(2) 2.743(3) .
C(29) C(9) 3.578(5) 8_555
C(29) C(10) 3.431(5) 8_555
C(29) C(17) 2.877(5) .
C(29) C(22) 3.289(5) .
C(29) C(23) 2.864(5) .
C(29) C(24) 3.295(5) .
C(29) C(31) 3.484(5) .
C(30) Pt(1) 3.309(3) .
C(30) P(1) 2.710(4) .
C(30) C(23) 3.456(5) .
C(30) C(31) 2.877(5) .
C(30) C(36) 3.271(6) .
C(30) C(37) 2.832(5) .
C(30) C(42) 3.310(5) .
C(31) Pt(1) 3.439(3) .
C(31) C(29) 3.484(5) .
C(31) C(30) 2.877(5) .
C(31) C(33) 2.407(6) .
C(31) C(34) 2.785(6) .
C(31) C(35) 2.410(6) .
C(31) C(37) 2.930(5) .
C(31) C(38) 3.194(5) .
C(32) Pt(1) 3.559(4) .
C(32) P(2) 2.772(4) .
C(32) C(34) 2.395(6) .
C(32) C(35) 2.750(6) .
C(32) C(36) 2.386(6) .
C(33) C(31) 2.407(6) .
C(33) C(35) 2.373(7) .
C(33) C(36) 2.752(6) .
C(34) C(31) 2.785(6) .
C(34) C(32) 2.395(6) .
C(34) C(36) 2.383(6) .
C(35) C(31) 2.410(6) .
C(35) C(32) 2.750(6) .
C(35) C(33) 2.373(7) .
C(36) P(2) 2.835(4) .
C(36) C(30) 3.271(6) .
C(36) C(32) 2.386(6) .
C(36) C(33) 2.752(6) .
C(36) C(34) 2.383(6) .
C(36) C(37) 3.491(6) .
C(36) C(38) 3.398(6) .
C(37) Pt(1) 3.543(3) .
C(37) C(9) 3.429(5) .
C(37) C(14) 3.367(5) .
C(37) C(30) 2.832(5) .
C(37) C(31) 2.930(5) .
C(37) C(36) 3.491(6) .
C(37) C(39) 2.405(5) .
C(37) C(40) 2.781(6) .
C(37) C(41) 2.419(6) .
C(38) P(2) 2.830(4) .
C(38) C(31) 3.194(5) .
C(38) C(36) 3.398(6) .
C(38) C(40) 2.392(7) .
C(38) C(41) 2.761(6) .
C(38) C(42) 2.390(6) .
C(39) C(12) 3.576(6) .
C(39) C(13) 3.580(6) .
C(39) C(37) 2.405(5) .
C(39) C(41) 2.368(7) .
C(39) C(42) 2.748(6) .
C(40) C(13) 3.418(6) .
C(40) C(37) 2.781(6) .
C(40) C(38) 2.392(7) .
C(40) C(42) 2.387(6) .
C(41) C(13) 3.492(6) .
C(41) C(37) 2.419(6) .
C(41) C(38) 2.761(6) .
C(41) C(39) 2.368(7) .
C(42) P(2) 2.753(4) .
C(42) C(14) 3.321(5) .
C(42) C(16) 3.250(5) .
C(42) C(30) 3.310(5) .
C(42) C(38) 2.390(6) .
C(42) C(39) 2.748(6) .
C(42) C(40) 2.387(6) .
Pt(1) H(7) 3.549 .
Pt(1) H(18) 2.818 .
Pt(1) H(28) 2.966 .
Pt(1) H(30) 3.565 .
Pt(1) H(32) 3.573 .
Pt(1) H(33) 2.987 .
Pt(1) H(42) 3.570 .
S(1) H(4) 3.343 .
S(1) H(6) 2.666 .
S(1) H(7) 3.354 .
S(1) H(9) 2.598 .
S(1) H(28) 3.057 .
S(1) H(41) 3.071 3_555
S(2) H(6) 3.465 .
S(2) H(13) 3.414 .
S(2) H(15) 2.614 .
S(2) H(16) 3.338 .
S(2) H(18) 2.684 .
S(2) H(29) 3.482 8_455
S(2) H(33) 2.989 .
P(1) H(19) 2.931 .
P(1) H(23) 2.805 .
P(1) H(24) 2.882 .
P(1) H(28) 2.858 .
P(1) H(29) 2.321 .
P(1) H(30) 2.317 .
P(1) H(31) 3.557 .
P(1) H(32) 2.903 .
P(2) H(29) 3.593 .
P(2) H(30) 2.933 .
P(2) H(31) 2.333 .
P(2) H(32) 2.332 .
P(2) H(33) 2.840 .
P(2) H(37) 2.934 .
P(2) H(38) 2.945 .
P(2) H(42) 2.815 .
C(1) H(1) 3.252 .
C(1) H(3) 3.263 .
C(1) H(4) 2.940 .
C(1) H(5) 3.246 .
C(1) H(6) 2.602 .
C(1) H(7) 2.951 .
C(1) H(8) 3.260 .
C(1) H(9) 2.599 .
C(2) H(1) 2.019 .
C(2) H(2) 3.267 .
C(2) H(4) 2.023 .
C(2) H(5) 2.028 .
C(2) H(6) 2.021 .
C(2) H(12) 3.511 3_555
C(3) H(2) 2.034 .
C(3) H(3) 3.216 .
C(3) H(4) 2.919 .
C(3) H(5) 2.574 .
C(3) H(6) 3.210 .
C(3) H(19) 3.236 6_456
C(3) H(25) 3.488 6_456
C(3) H(31) 3.488 8_455
C(3) H(32) 3.029 8_455
C(4) H(1) 2.017 .
C(4) H(3) 2.009 .
C(4) H(25) 3.187 6_456
C(4) H(31) 3.488 8_455
C(4) H(32) 3.552 8_455
C(5) H(1) 3.213 .
C(5) H(2) 2.024 .
C(5) H(7) 2.925 .
C(5) H(8) 2.601 .
C(5) H(9) 3.220 .
C(5) H(22) 3.015 5_556
C(5) H(23) 3.394 5_556
C(5) H(25) 3.173 6_456
C(6) H(2) 3.269 .
C(6) H(3) 2.019 .
C(6) H(7) 2.019 .
C(6) H(8) 2.025 .
C(6) H(9) 2.008 .
C(6) H(22) 3.208 5_556
C(6) H(25) 3.510 6_456
C(7) H(1) 2.624 .
C(7) H(12) 3.213 3_555
C(7) H(16) 3.367 .
C(7) H(20) 3.377 6_456
C(7) H(35) 3.223 7_555
C(7) H(36) 3.237 7_555
C(8) H(3) 2.636 .
C(8) H(7) 3.251 5_556
C(8) H(22) 3.162 5_556
C(8) H(23) 3.248 5_556
C(8) H(34) 3.287 5_556
C(9) H(10) 3.283 .
C(9) H(12) 3.275 .
C(9) H(13) 2.959 .
C(9) H(14) 3.261 .
C(9) H(15) 2.600 .
C(9) H(16) 2.953 .
C(9) H(17) 3.265 .
C(9) H(18) 2.625 .
C(9) H(29) 2.759 8_455
C(10) H(10) 2.037 .
C(10) H(11) 3.257 .
C(10) H(13) 2.020 .
C(10) H(14) 2.025 .
C(10) H(15) 1.998 .
C(10) H(29) 2.859 8_455
C(10) H(30) 3.149 8_455
C(10) H(39) 3.369 5_555
C(11) H(11) 2.020 .
C(11) H(12) 3.244 .
C(11) H(13) 2.918 .
C(11) H(14) 2.551 .
C(11) H(15) 3.188 .
C(11) H(29) 3.160 8_455
C(11) H(30) 3.234 8_455
C(11) H(38) 3.491 5_555
C(11) H(39) 3.188 5_555
C(12) H(4) 3.486 3_554
C(12) H(10) 2.024 .
C(12) H(12) 2.028 .
C(12) H(24) 3.463 8_455
C(12) H(29) 3.344 8_455
C(12) H(36) 3.416 5_555
C(13) H(4) 3.157 3_554
C(13) H(10) 3.247 .
C(13) H(11) 2.030 .
C(13) H(16) 2.884 .
C(13) H(17) 2.591 .
C(13) H(18) 3.231 .
C(13) H(24) 2.740 8_455
C(13) H(29) 3.260 8_455
C(14) H(11) 3.262 .
C(14) H(12) 2.036 .
C(14) H(16) 2.025 .
C(14) H(17) 2.040 .
C(14) H(18) 2.030 .
C(14) H(24) 2.900 8_455
C(14) H(29) 2.958 8_455
C(15) H(10) 2.612 .
C(15) H(21) 3.096 5_556
C(15) H(26) 3.142 7_545
C(15) H(27) 3.332 7_545
C(15) H(30) 3.405 8_455
C(15) H(33) 3.369 .
C(15) H(39) 3.350 5_555
C(16) H(6) 3.209 .
C(16) H(12) 2.630 .
C(16) H(24) 3.040 8_455
C(16) H(25) 3.216 8_455
C(16) H(35) 3.417 7_555
C(16) H(42) 3.146 .
C(17) H(9) 3.223 .
C(17) H(19) 2.023 .
C(17) H(20) 3.249 .
C(17) H(22) 3.273 .
C(17) H(23) 2.034 .
C(17) H(24) 3.150 .
C(17) H(29) 3.125 .
C(17) H(30) 2.910 .
C(18) H(1) 3.273 6_556
C(18) H(20) 2.031 .
C(18) H(21) 3.250 .
C(18) H(23) 3.243 .
C(18) H(24) 3.114 .
C(18) H(41) 3.049 3_555
C(19) H(1) 3.467 6_556
C(19) H(4) 3.561 6_556
C(19) H(5) 3.318 6_556
C(19) H(19) 2.038 .
C(19) H(21) 2.024 .
C(19) H(22) 3.229 .
C(19) H(27) 3.341 3_555
C(19) H(36) 3.323 4_555
C(20) H(15) 3.401 5_556
C(20) H(19) 3.253 .
C(20) H(20) 2.018 .
C(20) H(22) 2.010 .
C(20) H(23) 3.234 .
C(20) H(26) 3.569 3_555
C(20) H(27) 3.161 3_555
C(20) H(34) 3.410 5_556
C(20) H(36) 3.152 4_555
C(21) H(3) 3.257 5_556
C(21) H(7) 3.201 5_556
C(21) H(9) 3.281 .
C(21) H(20) 3.223 .
C(21) H(21) 2.005 .
C(21) H(23) 2.041 .
C(22) H(3) 3.183 5_556
C(22) H(7) 3.545 .
C(22) H(7) 3.439 5_556
C(22) H(8) 3.415 5_556
C(22) H(9) 2.983 .
C(22) H(19) 3.247 .
C(22) H(21) 3.234 .
C(22) H(22) 2.038 .
C(22) H(30) 2.894 .
C(23) H(19) 2.732 .
C(23) H(24) 2.037 .
C(23) H(25) 3.276 .
C(23) H(27) 3.258 .
C(23) H(28) 2.021 .
C(23) H(29) 2.853 .
C(23) H(32) 3.121 .
C(24) H(12) 3.597 8_555
C(24) H(16) 2.843 8_555
C(24) H(19) 2.784 .
C(24) H(25) 2.038 .
C(24) H(26) 3.235 .
C(24) H(28) 3.242 .
C(24) H(29) 2.858 .
C(25) H(2) 3.459 6_556
C(25) H(5) 3.590 8_555
C(25) H(16) 2.842 8_555
C(25) H(24) 2.033 .
C(25) H(26) 2.012 .
C(25) H(27) 3.224 .
C(25) H(35) 3.467 2_555
C(26) H(2) 3.421 6_556
C(26) H(14) 3.097 7_555
C(26) H(20) 3.316 3_554
C(26) H(21) 3.184 3_554
C(26) H(24) 3.234 .
C(26) H(25) 2.011 .
C(26) H(27) 2.013 .
C(26) H(28) 3.245 .
C(26) H(36) 3.542 2_555
C(27) H(13) 3.497 7_555
C(27) H(14) 3.473 7_555
C(27) H(20) 2.957 3_554
C(27) H(21) 3.072 3_554
C(27) H(25) 3.226 .
C(27) H(26) 2.017 .
C(27) H(28) 2.037 .
C(27) H(40) 2.977 3_555
C(28) H(20) 3.486 3_554
C(28) H(24) 3.240 .
C(28) H(26) 3.245 .
C(28) H(27) 2.039 .
C(28) H(40) 3.084 3_555
C(28) H(41) 3.580 3_555
C(29) H(23) 2.999 .
C(29) H(24) 3.059 .
C(29) H(31) 2.053 .
C(29) H(32) 2.041 .
C(30) H(1) 3.501 8_555
C(30) H(29) 2.064 .
C(30) H(30) 2.042 .
C(30) H(37) 2.972 .
C(30) H(42) 3.105 .
C(31) H(30) 3.148 .
C(31) H(31) 2.856 .
C(31) H(33) 2.022 .
C(31) H(34) 3.261 .
C(31) H(36) 3.268 .
C(31) H(37) 2.042 .
C(31) H(38) 2.730 .
C(32) H(8) 3.090 5_556
C(32) H(13) 2.973 .
C(32) H(34) 2.038 .
C(32) H(35) 3.252 .
C(32) H(37) 3.243 .
C(32) H(38) 3.597 .
C(33) H(8) 2.949 5_556
C(33) H(13) 3.260 .
C(33) H(27) 3.438 7_545
C(33) H(33) 2.037 .
C(33) H(35) 2.023 .
C(33) H(36) 3.227 .
C(34) H(6) 3.487 7_545
C(34) H(25) 3.309 2_545
C(34) H(26) 3.518 2_545
C(34) H(33) 3.250 .
C(34) H(34) 2.024 .
C(34) H(36) 2.011 .
C(34) H(37) 3.240 .
C(35) H(4) 3.416 7_545
C(35) H(11) 2.952 5_555
C(35) H(21) 3.587 4_554
C(35) H(26) 3.211 2_545
C(35) H(34) 3.230 .
C(35) H(35) 2.023 .
C(35) H(37) 2.025 .
C(36) H(11) 3.181 5_555
C(36) H(30) 3.582 .
C(36) H(31) 2.818 .
C(36) H(33) 3.246 .
C(36) H(35) 3.242 .
C(36) H(36) 2.024 .
C(36) H(38) 2.779 .
C(37) H(2) 3.282 8_555
C(37) H(18) 3.500 .
C(37) H(31) 3.064 .
C(37) H(32) 2.860 .
C(37) H(37) 3.293 .
C(37) H(38) 2.026 .
C(37) H(39) 3.259 .
C(37) H(41) 3.278 .
C(37) H(42) 2.043 .
C(38) H(2) 3.273 8_555
C(38) H(10) 3.304 5_555
C(38) H(37) 3.202 .
C(38) H(39) 2.037 .
C(38) H(39) 3.102 5_555
C(38) H(40) 3.248 .
C(38) H(42) 3.248 .
C(39) H(2) 3.221 8_555
C(39) H(10) 3.202 5_555
C(39) H(13) 3.476 5_555
C(39) H(38) 2.044 .
C(39) H(38) 3.155 5_555
C(39) H(39) 3.524 5_555
C(39) H(40) 2.008 .
C(39) H(41) 3.222 .
C(40) H(2) 3.207 8_555
C(40) H(12) 3.276 .
C(40) H(27) 3.579 3_554
C(40) H(38) 3.247 .
C(40) H(39) 2.008 .
C(40) H(41) 2.017 .
C(40) H(42) 3.243 .
C(41) H(1) 3.225 8_555
C(41) H(2) 3.202 8_555
C(41) H(12) 3.281 .
C(41) H(17) 3.051 .
C(41) H(19) 3.158 3_554
C(41) H(39) 3.223 .
C(41) H(40) 2.020 .
C(41) H(42) 2.035 .
C(42) H(1) 2.956 8_555
C(42) H(2) 3.228 8_555
C(42) H(17) 2.915 .
C(42) H(18) 3.091 .
C(42) H(32) 2.915 .
C(42) H(38) 3.250 .
C(42) H(40) 3.246 .
C(42) H(41) 2.040 .
H(1) C(1) 3.252 .
H(1) C(2) 2.019 .
H(1) C(4) 2.017 .
H(1) C(5) 3.213 .
H(1) C(7) 2.624 .
H(1) C(18) 3.273 6_456
H(1) C(19) 3.467 6_456
H(1) C(30) 3.501 8_455
H(1) C(41) 3.225 8_455
H(1) C(42) 2.956 8_455
H(1) H(2) 2.324 .
H(1) H(4) 2.984 .
H(1) H(5) 2.396 .
H(1) H(6) 3.456 .
H(1) H(19) 2.564 6_456
H(1) H(20) 2.967 6_456
H(1) H(31) 3.534 8_455
H(1) H(32) 2.707 8_455
H(1) H(41) 3.283 8_455
H(1) H(42) 2.801 8_455
H(2) C(2) 3.267 .
H(2) C(3) 2.034 .
H(2) C(5) 2.024 .
H(2) C(6) 3.269 .
H(2) C(25) 3.459 6_456
H(2) C(26) 3.421 6_456
H(2) C(37) 3.282 8_455
H(2) C(38) 3.273 8_455
H(2) C(39) 3.221 8_455
H(2) C(40) 3.207 8_455
H(2) C(41) 3.202 8_455
H(2) C(42) 3.228 8_455
H(2) H(1) 2.324 .
H(2) H(3) 2.316 .
H(2) H(10) 3.048 4_455
H(2) H(25) 3.502 6_456
H(2) H(26) 3.443 6_456
H(2) H(31) 3.546 8_455
H(3) C(1) 3.263 .
H(3) C(3) 3.216 .
H(3) C(4) 2.009 .
H(3) C(6) 2.019 .
H(3) C(8) 2.636 .
H(3) C(21) 3.257 5_556
H(3) C(22) 3.183 5_556
H(3) H(2) 2.316 .
H(3) H(7) 2.994 .
H(3) H(8) 2.423 .
H(3) H(9) 3.467 .
H(3) H(10) 3.103 4_455
H(3) H(14) 3.495 4_455
H(3) H(22) 2.752 5_556
H(3) H(23) 2.600 5_556
H(3) H(25) 3.471 6_456
H(3) H(26) 3.465 6_456
H(4) S(1) 3.343 .
H(4) C(1) 2.940 .
H(4) C(2) 2.023 .
H(4) C(3) 2.919 .
H(4) C(12) 3.486 3_555
H(4) C(13) 3.157 3_555
H(4) C(19) 3.561 6_456
H(4) C(35) 3.416 7_555
H(4) H(1) 2.984 .
H(4) H(5) 1.551 .
H(4) H(6) 1.551 .
H(4) H(11) 3.047 3_555
H(4) H(12) 2.368 3_555
H(4) H(20) 3.298 6_456
H(4) H(35) 3.202 7_555
H(4) H(36) 2.740 7_555
H(5) C(1) 3.246 .
H(5) C(2) 2.028 .
H(5) C(3) 2.574 .
H(5) C(19) 3.318 6_456
H(5) C(25) 3.590 8_455
H(5) H(1) 2.396 .
H(5) H(4) 1.551 .
H(5) H(6) 1.551 .
H(5) H(16) 3.153 .
H(5) H(20) 2.671 6_456
H(5) H(32) 3.355 8_455
H(5) H(35) 3.237 7_555
H(5) H(36) 3.076 7_555
H(6) S(1) 2.666 .
H(6) S(2) 3.465 .
H(6) C(1) 2.602 .
H(6) C(2) 2.021 .
H(6) C(3) 3.210 .
H(6) C(16) 3.209 .
H(6) C(34) 3.487 7_555
H(6) H(1) 3.456 .
H(6) H(4) 1.551 .
H(6) H(5) 1.551 .
H(6) H(16) 2.729 .
H(6) H(18) 2.815 .
H(6) H(35) 2.719 7_555
H(6) H(36) 3.397 7_555
H(7) Pt(1) 3.549 .
H(7) S(1) 3.354 .
H(7) C(1) 2.951 .
H(7) C(5) 2.925 .
H(7) C(6) 2.019 .
H(7) C(8) 3.251 5_556
H(7) C(21) 3.201 5_556
H(7) C(22) 3.545 .
H(7) C(22) 3.439 5_556
H(7) H(3) 2.994 .
H(7) H(7) 2.808 5_556
H(7) H(8) 1.551 .
H(7) H(8) 3.002 5_556
H(7) H(9) 1.551 .
H(7) H(9) 3.448 5_556
H(7) H(22) 2.610 5_556
H(7) H(23) 3.334 .
H(7) H(23) 3.088 5_556
H(7) H(33) 3.215 .
H(8) C(1) 3.260 .
H(8) C(5) 2.601 .
H(8) C(6) 2.025 .
H(8) C(22) 3.415 5_556
H(8) C(32) 3.090 5_556
H(8) C(33) 2.949 5_556
H(8) H(3) 2.423 .
H(8) H(7) 1.551 .
H(8) H(7) 3.002 5_556
H(8) H(9) 1.551 .
H(8) H(22) 3.292 5_556
H(8) H(23) 2.687 5_556
H(8) H(33) 2.952 5_556
H(8) H(34) 2.728 5_556
H(9) S(1) 2.598 .
H(9) C(1) 2.599 .
H(9) C(5) 3.220 .
H(9) C(6) 2.008 .
H(9) C(17) 3.223 .
H(9) C(21) 3.281 .
H(9) C(22) 2.983 .
H(9) H(3) 3.467 .
H(9) H(7) 1.551 .
H(9) H(7) 3.448 5_556
H(9) H(8) 1.551 .
H(9) H(23) 3.204 .
H(9) H(34) 3.014 5_556
H(10) C(9) 3.283 .
H(10) C(10) 2.037 .
H(10) C(12) 2.024 .
H(10) C(13) 3.247 .
H(10) C(15) 2.612 .
H(10) C(38) 3.304 5_555
H(10) C(39) 3.202 5_555
H(10) H(2) 3.048 4_454
H(10) H(3) 3.103 4_454
H(10) H(11) 2.319 .
H(10) H(13) 2.977 .
H(10) H(14) 2.379 .
H(10) H(15) 3.442 .
H(10) H(30) 3.425 8_455
H(10) H(37) 3.489 5_555
H(10) H(38) 3.122 5_555
H(10) H(39) 2.925 5_555
H(11) C(10) 3.257 .
H(11) C(11) 2.020 .
H(11) C(13) 2.030 .
H(11) C(14) 3.262 .
H(11) C(35) 2.952 5_555
H(11) C(36) 3.181 5_555
H(11) H(4) 3.047 3_554
H(11) H(10) 2.319 .
H(11) H(12) 2.328 .
H(11) H(36) 2.492 5_555
H(11) H(37) 2.933 5_555
H(11) H(38) 3.470 5_555
H(12) C(2) 3.511 3_554
H(12) C(7) 3.213 3_554
H(12) C(9) 3.275 .
H(12) C(11) 3.244 .
H(12) C(12) 2.028 .
H(12) C(14) 2.036 .
H(12) C(16) 2.630 .
H(12) C(24) 3.597 8_455
H(12) C(40) 3.276 .
H(12) C(41) 3.281 .
H(12) H(4) 2.368 3_554
H(12) H(11) 2.328 .
H(12) H(16) 2.963 .
H(12) H(17) 2.413 .
H(12) H(18) 3.474 .
H(12) H(24) 2.712 8_455
H(12) H(40) 3.426 .
H(12) H(41) 3.442 .
H(13) S(2) 3.414 .
H(13) C(9) 2.959 .
H(13) C(10) 2.020 .
H(13) C(11) 2.918 .
H(13) C(27) 3.497 7_545
H(13) C(32) 2.973 .
H(13) C(33) 3.260 .
H(13) C(39) 3.476 5_555
H(13) H(10) 2.977 .
H(13) H(14) 1.551 .
H(13) H(15) 1.551 .
H(13) H(21) 3.083 5_556
H(13) H(26) 3.271 7_545
H(13) H(27) 2.807 7_545
H(13) H(33) 2.852 .
H(13) H(34) 3.312 .
H(13) H(39) 2.779 5_555
H(13) H(40) 3.543 5_555
H(14) C(9) 3.261 .
H(14) C(10) 2.025 .
H(14) C(11) 2.551 .
H(14) C(26) 3.097 7_545
H(14) C(27) 3.473 7_545
H(14) H(3) 3.495 4_454
H(14) H(10) 2.379 .
H(14) H(13) 1.551 .
H(14) H(15) 1.551 .
H(14) H(21) 3.075 5_556
H(14) H(26) 2.373 7_545
H(14) H(27) 3.119 7_545
H(14) H(30) 3.119 8_455
H(14) H(39) 3.504 5_555
H(15) S(2) 2.614 .
H(15) C(9) 2.600 .
H(15) C(10) 1.998 .
H(15) C(11) 3.188 .
H(15) C(20) 3.401 5_556
H(15) H(10) 3.442 .
H(15) H(13) 1.551 .
H(15) H(14) 1.551 .
H(15) H(21) 2.630 5_556
H(15) H(22) 3.138 5_556
H(15) H(26) 3.383 7_545
H(15) H(27) 3.590 7_545
H(15) H(29) 3.468 8_455
H(15) H(30) 3.366 8_455
H(15) H(31) 3.189 8_455
H(15) H(33) 3.126 .
H(16) S(2) 3.338 .
H(16) C(7) 3.367 .
H(16) C(9) 2.953 .
H(16) C(13) 2.884 .
H(16) C(14) 2.025 .
H(16) C(24) 2.843 8_455
H(16) C(25) 2.842 8_455
H(16) H(5) 3.153 .
H(16) H(6) 2.729 .
H(16) H(12) 2.963 .
H(16) H(17) 1.551 .
H(16) H(18) 1.551 .
H(16) H(24) 2.484 8_455
H(16) H(25) 2.479 8_455
H(16) H(29) 3.411 8_455
H(16) H(35) 2.916 7_555
H(17) C(9) 3.265 .
H(17) C(13) 2.591 .
H(17) C(14) 2.040 .
H(17) C(41) 3.051 .
H(17) C(42) 2.915 .
H(17) H(12) 2.413 .
H(17) H(16) 1.551 .
H(17) H(18) 1.551 .
H(17) H(24) 3.339 8_455
H(17) H(25) 3.148 8_455
H(17) H(35) 3.393 7_555
H(17) H(41) 3.016 .
H(17) H(42) 2.795 .
H(18) Pt(1) 2.818 .
H(18) S(2) 2.684 .
H(18) C(9) 2.625 .
H(18) C(13) 3.231 .
H(18) C(14) 2.030 .
H(18) C(37) 3.500 .
H(18) C(42) 3.091 .
H(18) H(6) 2.815 .
H(18) H(12) 3.474 .
H(18) H(16) 1.551 .
H(18) H(17) 1.551 .
H(18) H(28) 3.010 .
H(18) H(35) 3.406 7_555
H(18) H(42) 2.802 .
H(19) P(1) 2.931 .
H(19) C(3) 3.236 6_556
H(19) C(17) 2.023 .
H(19) C(19) 2.038 .
H(19) C(20) 3.253 .
H(19) C(22) 3.247 .
H(19) C(23) 2.732 .
H(19) C(24) 2.784 .
H(19) C(41) 3.158 3_555
H(19) H(1) 2.564 6_556
H(19) H(20) 2.343 .
H(19) H(24) 2.717 .
H(19) H(41) 2.483 3_555
H(19) H(42) 3.491 3_555
H(20) C(7) 3.377 6_556
H(20) C(17) 3.249 .
H(20) C(18) 2.031 .
H(20) C(20) 2.018 .
H(20) C(21) 3.223 .
H(20) C(26) 3.316 3_555
H(20) C(27) 2.957 3_555
H(20) C(28) 3.486 3_555
H(20) H(1) 2.967 6_556
H(20) H(4) 3.298 6_556
H(20) H(5) 2.671 6_556
H(20) H(19) 2.343 .
H(20) H(21) 2.315 .
H(20) H(26) 3.477 3_555
H(20) H(27) 2.895 3_555
H(20) H(36) 3.291 4_555
H(20) H(42) 3.248 3_555
H(21) C(15) 3.096 5_556
H(21) C(18) 3.250 .
H(21) C(19) 2.024 .
H(21) C(21) 2.005 .
H(21) C(22) 3.234 .
H(21) C(26) 3.184 3_555
H(21) C(27) 3.072 3_555
H(21) C(35) 3.587 4_555
H(21) H(13) 3.083 5_556
H(21) H(14) 3.075 5_556
H(21) H(15) 2.630 5_556
H(21) H(20) 2.315 .
H(21) H(22) 2.303 .
H(21) H(26) 2.765 3_555
H(21) H(27) 2.550 3_555
H(21) H(34) 3.299 5_556
H(21) H(36) 2.979 4_555
H(21) H(37) 3.436 4_555
H(22) C(5) 3.015 5_556
H(22) C(6) 3.208 5_556
H(22) C(8) 3.162 5_556
H(22) C(17) 3.273 .
H(22) C(19) 3.229 .
H(22) C(20) 2.010 .
H(22) C(22) 2.038 .
H(22) H(3) 2.752 5_556
H(22) H(7) 2.610 5_556
H(22) H(8) 3.292 5_556
H(22) H(15) 3.138 5_556
H(22) H(21) 2.303 .
H(22) H(23) 2.347 .
H(22) H(37) 3.553 4_555
H(23) P(1) 2.805 .
H(23) C(5) 3.394 5_556
H(23) C(8) 3.248 5_556
H(23) C(17) 2.034 .
H(23) C(18) 3.243 .
H(23) C(20) 3.234 .
H(23) C(21) 2.041 .
H(23) C(29) 2.999 .
H(23) H(3) 2.600 5_556
H(23) H(7) 3.334 .
H(23) H(7) 3.088 5_556
H(23) H(8) 2.687 5_556
H(23) H(9) 3.204 .
H(23) H(22) 2.347 .
H(23) H(29) 3.535 .
H(23) H(30) 2.413 .
H(24) P(1) 2.882 .
H(24) C(12) 3.463 8_555
H(24) C(13) 2.740 8_555
H(24) C(14) 2.900 8_555
H(24) C(16) 3.040 8_555
H(24) C(17) 3.150 .
H(24) C(18) 3.114 .
H(24) C(23) 2.037 .
H(24) C(25) 2.033 .
H(24) C(26) 3.234 .
H(24) C(28) 3.240 .
H(24) C(29) 3.059 .
H(24) H(12) 2.712 8_555
H(24) H(16) 2.484 8_555
H(24) H(17) 3.339 8_555
H(24) H(19) 2.717 .
H(24) H(25) 2.341 .
H(24) H(29) 2.452 .
H(25) C(3) 3.488 6_556
H(25) C(4) 3.187 6_556
H(25) C(5) 3.173 6_556
H(25) C(6) 3.510 6_556
H(25) C(16) 3.216 8_555
H(25) C(23) 3.276 .
H(25) C(24) 2.038 .
H(25) C(26) 2.011 .
H(25) C(27) 3.226 .
H(25) C(34) 3.309 2_555
H(25) H(2) 3.502 6_556
H(25) H(3) 3.471 6_556
H(25) H(16) 2.479 8_555
H(25) H(17) 3.148 8_555
H(25) H(24) 2.341 .
H(25) H(26) 2.306 .
H(25) H(35) 2.877 2_555
H(26) C(15) 3.142 7_555
H(26) C(20) 3.569 3_554
H(26) C(24) 3.235 .
H(26) C(25) 2.012 .
H(26) C(27) 2.017 .
H(26) C(28) 3.245 .
H(26) C(34) 3.518 2_555
H(26) C(35) 3.211 2_555
H(26) H(2) 3.443 6_556
H(26) H(3) 3.465 6_556
H(26) H(13) 3.271 7_555
H(26) H(14) 2.373 7_555
H(26) H(15) 3.383 7_555
H(26) H(20) 3.477 3_554
H(26) H(21) 2.765 3_554
H(26) H(25) 2.306 .
H(26) H(27) 2.307 .
H(26) H(35) 3.570 2_555
H(26) H(36) 3.034 2_555
H(27) C(15) 3.332 7_555
H(27) C(19) 3.341 3_554
H(27) C(20) 3.161 3_554
H(27) C(23) 3.258 .
H(27) C(25) 3.224 .
H(27) C(26) 2.013 .
H(27) C(28) 2.039 .
H(27) C(33) 3.438 7_555
H(27) C(40) 3.579 3_555
H(27) H(13) 2.807 7_555
H(27) H(14) 3.119 7_555
H(27) H(15) 3.590 7_555
H(27) H(20) 2.895 3_554
H(27) H(21) 2.550 3_554
H(27) H(26) 2.307 .
H(27) H(28) 2.345 .
H(27) H(34) 2.975 7_555
H(27) H(40) 2.853 3_555
H(28) Pt(1) 2.966 .
H(28) S(1) 3.057 .
H(28) P(1) 2.858 .
H(28) C(23) 2.021 .
H(28) C(24) 3.242 .
H(28) C(26) 3.245 .
H(28) C(27) 2.037 .
H(28) H(18) 3.010 .
H(28) H(27) 2.345 .
H(28) H(40) 3.053 3_555
H(28) H(42) 3.236 .
H(29) S(2) 3.482 8_555
H(29) P(1) 2.321 .
H(29) P(2) 3.593 .
H(29) C(9) 2.759 8_555
H(29) C(10) 2.859 8_555
H(29) C(11) 3.160 8_555
H(29) C(12) 3.344 8_555
H(29) C(13) 3.260 8_555
H(29) C(14) 2.958 8_555
H(29) C(17) 3.125 .
H(29) C(23) 2.853 .
H(29) C(24) 2.858 .
H(29) C(30) 2.064 .
H(29) H(15) 3.468 8_555
H(29) H(16) 3.411 8_555
H(29) H(23) 3.535 .
H(29) H(24) 2.452 .
H(29) H(30) 1.551 .
H(29) H(31) 2.408 .
H(29) H(32) 2.305 .
H(30) Pt(1) 3.565 .
H(30) P(1) 2.317 .
H(30) P(2) 2.933 .
H(30) C(10) 3.149 8_555
H(30) C(11) 3.234 8_555
H(30) C(15) 3.405 8_555
H(30) C(17) 2.910 .
H(30) C(22) 2.894 .
H(30) C(30) 2.042 .
H(30) C(31) 3.148 .
H(30) C(36) 3.582 .
H(30) H(10) 3.425 8_555
H(30) H(14) 3.119 8_555
H(30) H(15) 3.366 8_555
H(30) H(23) 2.413 .
H(30) H(29) 1.551 .
H(30) H(31) 2.298 .
H(30) H(32) 2.793 .
H(31) P(1) 3.557 .
H(31) P(2) 2.333 .
H(31) C(3) 3.488 8_555
H(31) C(4) 3.488 8_555
H(31) C(29) 2.053 .
H(31) C(31) 2.856 .
H(31) C(36) 2.818 .
H(31) C(37) 3.064 .
H(31) H(1) 3.534 8_555
H(31) H(2) 3.546 8_555
H(31) H(15) 3.189 8_555
H(31) H(29) 2.408 .
H(31) H(30) 2.298 .
H(31) H(32) 1.551 .
H(31) H(37) 2.321 .
H(32) Pt(1) 3.573 .
H(32) P(1) 2.903 .
H(32) P(2) 2.332 .
H(32) C(3) 3.029 8_555
H(32) C(4) 3.552 8_555
H(32) C(23) 3.121 .
H(32) C(29) 2.041 .
H(32) C(37) 2.860 .
H(32) C(42) 2.915 .
H(32) H(1) 2.707 8_555
H(32) H(5) 3.355 8_555
H(32) H(29) 2.305 .
H(32) H(30) 2.793 .
H(32) H(31) 1.551 .
H(32) H(42) 2.545 .
H(33) Pt(1) 2.987 .
H(33) S(2) 2.989 .
H(33) P(2) 2.840 .
H(33) C(15) 3.369 .
H(33) C(31) 2.022 .
H(33) C(33) 2.037 .
H(33) C(34) 3.250 .
H(33) C(36) 3.246 .
H(33) H(7) 3.215 .
H(33) H(8) 2.952 5_556
H(33) H(13) 2.852 .
H(33) H(15) 3.126 .
H(33) H(34) 2.338 .
H(34) C(8) 3.287 5_556
H(34) C(20) 3.410 5_556
H(34) C(31) 3.261 .
H(34) C(32) 2.038 .
H(34) C(34) 2.024 .
H(34) C(35) 3.230 .
H(34) H(8) 2.728 5_556
H(34) H(9) 3.014 5_556
H(34) H(13) 3.312 .
H(34) H(21) 3.299 5_556
H(34) H(27) 2.975 7_545
H(34) H(33) 2.338 .
H(34) H(35) 2.322 .
H(35) C(7) 3.223 7_545
H(35) C(16) 3.417 7_545
H(35) C(25) 3.467 2_545
H(35) C(32) 3.252 .
H(35) C(33) 2.023 .
H(35) C(35) 2.023 .
H(35) C(36) 3.242 .
H(35) H(4) 3.202 7_545
H(35) H(5) 3.237 7_545
H(35) H(6) 2.719 7_545
H(35) H(16) 2.916 7_545
H(35) H(17) 3.393 7_545
H(35) H(18) 3.406 7_545
H(35) H(25) 2.877 2_545
H(35) H(26) 3.570 2_545
H(35) H(34) 2.322 .
H(35) H(36) 2.313 .
H(36) C(7) 3.237 7_545
H(36) C(12) 3.416 5_555
H(36) C(19) 3.323 4_554
H(36) C(20) 3.152 4_554
H(36) C(26) 3.542 2_545
H(36) C(31) 3.268 .
H(36) C(33) 3.227 .
H(36) C(34) 2.011 .
H(36) C(36) 2.024 .
H(36) H(4) 2.740 7_545
H(36) H(5) 3.076 7_545
H(36) H(6) 3.397 7_545
H(36) H(11) 2.492 5_555
H(36) H(20) 3.291 4_554
H(36) H(21) 2.979 4_554
H(36) H(26) 3.034 2_545
H(36) H(35) 2.313 .
H(36) H(37) 2.328 .
H(37) P(2) 2.934 .
H(37) C(30) 2.972 .
H(37) C(31) 2.042 .
H(37) C(32) 3.243 .
H(37) C(34) 3.240 .
H(37) C(35) 2.025 .
H(37) C(37) 3.293 .
H(37) C(38) 3.202 .
H(37) H(10) 3.489 5_555
H(37) H(11) 2.933 5_555
H(37) H(21) 3.436 4_554
H(37) H(22) 3.553 4_554
H(37) H(31) 2.321 .
H(37) H(36) 2.328 .
H(37) H(38) 2.740 .
H(38) P(2) 2.945 .
H(38) C(11) 3.491 5_555
H(38) C(31) 2.730 .
H(38) C(32) 3.597 .
H(38) C(36) 2.779 .
H(38) C(37) 2.026 .
H(38) C(39) 2.044 .
H(38) C(39) 3.155 5_555
H(38) C(40) 3.247 .
H(38) C(42) 3.250 .
H(38) H(10) 3.122 5_555
H(38) H(11) 3.470 5_555
H(38) H(37) 2.740 .
H(38) H(38) 3.452 5_555
H(38) H(39) 2.342 .
H(38) H(39) 2.371 5_555
H(39) C(10) 3.369 5_555
H(39) C(11) 3.188 5_555
H(39) C(15) 3.350 5_555
H(39) C(37) 3.259 .
H(39) C(38) 2.037 .
H(39) C(38) 3.102 5_555
H(39) C(39) 3.524 5_555
H(39) C(40) 2.008 .
H(39) C(41) 3.223 .
H(39) H(10) 2.925 5_555
H(39) H(13) 2.779 5_555
H(39) H(14) 3.504 5_555
H(39) H(38) 2.342 .
H(39) H(38) 2.371 5_555
H(39) H(39) 3.209 5_555
H(39) H(40) 2.302 .
H(40) C(27) 2.977 3_554
H(40) C(28) 3.084 3_554
H(40) C(38) 3.248 .
H(40) C(39) 2.008 .
H(40) C(41) 2.020 .
H(40) C(42) 3.246 .
H(40) H(12) 3.426 .
H(40) H(13) 3.543 5_555
H(40) H(27) 2.853 3_554
H(40) H(28) 3.053 3_554
H(40) H(39) 2.302 .
H(40) H(41) 2.315 .
H(41) S(1) 3.071 3_554
H(41) C(18) 3.049 3_554
H(41) C(28) 3.580 3_554
H(41) C(37) 3.278 .
H(41) C(39) 3.222 .
H(41) C(40) 2.017 .
H(41) C(42) 2.040 .
H(41) H(1) 3.283 8_555
H(41) H(12) 3.442 .
H(41) H(17) 3.016 .
H(41) H(19) 2.483 3_554
H(41) H(40) 2.315 .
H(41) H(42) 2.342 .
H(42) Pt(1) 3.570 .
H(42) P(2) 2.815 .
H(42) C(16) 3.146 .
H(42) C(30) 3.105 .
H(42) C(37) 2.043 .
H(42) C(38) 3.248 .
H(42) C(40) 3.243 .
H(42) C(41) 2.035 .
H(42) H(1) 2.801 8_555
H(42) H(17) 2.795 .
H(42) H(18) 2.802 .
H(42) H(19) 3.491 3_554
H(42) H(20) 3.248 3_554
H(42) H(28) 3.236 .
H(42) H(32) 2.545 .
H(42) H(41) 2.342 .

loop_
_geom_torsion_atom_site_label_1
_geom_torsion_atom_site_label_2
_geom_torsion_atom_site_label_3
_geom_torsion_atom_site_label_4
_geom_torsion
S(1) Pt(1) S(2) C(9) 142.17(15)
S(2) Pt(1) S(1) C(1) 20.50(14)
S(1) Pt(1) P(1) C(17) 53.03(15)
S(1) Pt(1) P(1) C(23) -73.27(14)
S(1) Pt(1) P(1) C(29) 170.79(14)
P(1) Pt(1) S(1) C(1) -152.84(14)
S(1) Pt(1) P(2) C(30) 12.2(3)
S(1) Pt(1) P(2) C(31) 126.5(2)
S(1) Pt(1) P(2) C(37) -103.3(2)
P(2) Pt(1) S(1) C(1) -176.5(2)
S(2) Pt(1) P(1) C(17) -5.0(3)
S(2) Pt(1) P(1) C(23) -131.3(3)
S(2) Pt(1) P(1) C(29) 112.8(3)
P(1) Pt(1) S(2) C(9) -160.0(3)
S(2) Pt(1) P(2) C(30) 175.03(14)
S(2) Pt(1) P(2) C(31) -70.68(15)
S(2) Pt(1) P(2) C(37) 59.46(15)
P(2) Pt(1) S(2) C(9) -35.08(15)
P(1) Pt(1) P(2) C(30) -11.43(14)
P(1) Pt(1) P(2) C(31) 102.86(15)
P(1) Pt(1) P(2) C(37) -127.00(15)
P(2) Pt(1) P(1) C(17) -130.70(15)
P(2) Pt(1) P(1) C(23) 103.00(14)
P(2) Pt(1) P(1) C(29) -12.94(14)
Pt(1) S(1) C(1) C(2) -104.0(3)
Pt(1) S(1) C(1) C(6) 77.6(3)
Pt(1) S(2) C(9) C(10) 124.6(2)
Pt(1) S(2) C(9) C(14) -65.3(3)
Pt(1) P(1) C(17) C(18) -115.6(3)
Pt(1) P(1) C(17) C(22) 62.2(3)
Pt(1) P(1) C(23) C(24) -171.4(2)
Pt(1) P(1) C(23) C(28) 5.0(3)
Pt(1) P(1) C(29) C(30) 40.2(2)
C(17) P(1) C(23) C(24) 57.7(3)
C(17) P(1) C(23) C(28) -125.9(3)
C(23) P(1) C(17) C(18) 14.0(3)
C(23) P(1) C(17) C(22) -168.2(3)
C(17) P(1) C(29) C(30) 165.3(2)
C(29) P(1) C(17) C(18) 124.6(3)
C(29) P(1) C(17) C(22) -57.6(3)
C(23) P(1) C(29) C(30) -81.9(2)
C(29) P(1) C(23) C(24) -53.1(3)
C(29) P(1) C(23) C(28) 123.3(3)
Pt(1) P(2) C(30) C(29) 39.3(3)
Pt(1) P(2) C(31) C(32) 16.2(3)
Pt(1) P(2) C(31) C(36) -162.0(3)
Pt(1) P(2) C(37) C(38) -127.1(3)
Pt(1) P(2) C(37) C(42) 52.7(3)
C(30) P(2) C(31) C(32) 132.6(3)
C(30) P(2) C(31) C(36) -45.6(3)
C(31) P(2) C(30) C(29) -81.8(3)
C(30) P(2) C(37) C(38) 114.6(3)
C(30) P(2) C(37) C(42) -65.6(3)
C(37) P(2) C(30) C(29) 166.7(2)
C(31) P(2) C(37) C(38) 5.9(3)
C(31) P(2) C(37) C(42) -174.2(2)
C(37) P(2) C(31) C(32) -120.1(3)
C(37) P(2) C(31) C(36) 61.7(3)
S(1) C(1) C(2) C(3) -178.2(3)
S(1) C(1) C(2) C(7) 3.0(5)
S(1) C(1) C(6) C(5) 177.8(3)
S(1) C(1) C(6) C(8) -2.7(5)
C(2) C(1) C(6) C(5) -0.6(6)
C(2) C(1) C(6) C(8) 178.9(3)
C(6) C(1) C(2) C(3) 0.1(4)
C(6) C(1) C(2) C(7) -178.6(3)
C(1) C(2) C(3) C(4) -0.3(6)
C(7) C(2) C(3) C(4) 178.5(4)
C(2) C(3) C(4) C(5) 0.8(7)
C(3) C(4) C(5) C(6) -1.3(7)
C(4) C(5) C(6) C(1) 1.2(6)
C(4) C(5) C(6) C(8) -178.3(4)
S(2) C(9) C(10) C(11) 171.2(3)
S(2) C(9) C(10) C(15) -6.3(5)
S(2) C(9) C(14) C(13) -171.9(3)
S(2) C(9) C(14) C(16) 4.6(5)
C(10) C(9) C(14) C(13) -1.7(5)
C(10) C(9) C(14) C(16) 174.8(3)
C(14) C(9) C(10) C(11) 1.0(5)
C(14) C(9) C(10) C(15) -176.6(3)
C(9) C(10) C(11) C(12) -0.4(6)
C(15) C(10) C(11) C(12) 177.3(4)
C(10) C(11) C(12) C(13) 0.5(6)
C(11) C(12) C(13) C(14) -1.2(6)
C(12) C(13) C(14) C(9) 1.8(6)
C(12) C(13) C(14) C(16) -174.7(4)
P(1) C(17) C(18) C(19) 177.2(3)
P(1) C(17) C(22) C(21) -178.0(3)
C(18) C(17) C(22) C(21) 0.0(6)
C(22) C(17) C(18) C(19) -0.6(6)
C(17) C(18) C(19) C(20) 0.6(6)
C(18) C(19) C(20) C(21) 0.0(6)
C(19) C(20) C(21) C(22) -0.6(6)
C(20) C(21) C(22) C(17) 0.6(6)
P(1) C(23) C(24) C(25) 177.0(3)
P(1) C(23) C(28) C(27) -176.9(3)
C(24) C(23) C(28) C(27) -0.4(5)
C(28) C(23) C(24) C(25) 0.6(5)
C(23) C(24) C(25) C(26) -1.0(6)
C(24) C(25) C(26) C(27) 1.3(6)
C(25) C(26) C(27) C(28) -1.1(6)
C(26) C(27) C(28) C(23) 0.7(6)
P(1) C(29) C(30) P(2) -50.5(3)
P(2) C(31) C(32) C(33) -179.3(3)
P(2) C(31) C(36) C(35) 178.7(3)
C(32) C(31) C(36) C(35) 0.5(6)
C(36) C(31) C(32) C(33) -1.0(6)
C(31) C(32) C(33) C(34) 1.1(7)
C(32) C(33) C(34) C(35) -0.6(7)
C(33) C(34) C(35) C(36) 0.1(5)
C(34) C(35) C(36) C(31) -0.1(5)
P(2) C(37) C(38) C(39) -180.0(2)
P(2) C(37) C(42) C(41) -179.0(3)
C(38) C(37) C(42) C(41) 0.9(5)
C(42) C(37) C(38) C(39) 0.2(4)
C(37) C(38) C(39) C(40) -1.5(6)
C(38) C(39) C(40) C(41) 1.8(6)
C(39) C(40) C(41) C(42) -0.7(6)
C(40) C(41) C(42) C(37) -0.7(6)
